data_9010579
loop_
_publ_author_name
'Liferovich, R. P.'
'Mitchell, R. H.'

_publ_section_title
;
 Solid solutions of niobium in synthetic titanite
 Sample: AlNb1
;
_journal_name_full 'The Canadian Mineralogist'
_journal_page_first 1089
_journal_page_last 1097
_journal_paper_doi 10.2113/gscanmin.44.5.1089
_journal_volume 44
_journal_year 2006
_chemical_formula_sum 'Al0.1 Ca Nb0.1 O5 Si Ti0.8'
_chemical_name_mineral Titanite
_space_group_IT_number 15
_symmetry_space_group_name_Hall '-A 2ya'
_symmetry_space_group_name_H-M 'A 1 2/a 1'
_cell_angle_alpha 90
_cell_angle_beta 113.756
_cell_angle_gamma 90
_cell_length_a 7.0571
_cell_length_b 8.7169
_cell_length_c 6.5630
_cell_formula_units_Z 4
_cell_volume 369.521
_database_code_amcsd 0006100
_exptl_crystal_density_diffrn 3.567
_cod_original_formula_sum 'Ca (Ti.8 Al.1 Nb.1) Si O5'
_cod_database_code 9010579

loop_
_space_group_symop_operation_xyz
x,y,z
x,1/2+y,1/2+z
1/2+x,-y,z
1/2+x,1/2-y,1/2+z
1/2-x,y,-z
1/2-x,1/2+y,1/2-z
-x,-y,-z
-x,1/2-y,1/2-z

loop_
_atom_site_label
_atom_site_fract_x
_atom_site_fract_y
_atom_site_fract_z
_atom_site_occupancy
_atom_site_U_iso_or_equiv
CaX 0.25000 0.16930 0.00000 1.00000 0.01748
TiY 0.50000 0.00000 0.50000 0.80000 0.00861
AlY 0.50000 0.00000 0.50000 0.10000 0.00861
NbY 0.50000 0.00000 0.50000 0.10000 0.00861
Si 0.75000 0.18100 0.00000 1.00000 0.00646
O1 0.75000 0.07090 0.50000 1.00000 0.01051
O2 0.90730 0.06560 0.17960 1.00000 0.01051
O3 0.38330 0.21260 0.40140 1.00000 0.01051

loop_
_cod_related_entry_id
_cod_related_entry_database
_cod_related_entry_code
1 AMCSD 0006100
